data_9017294
loop_
_publ_author_name
'Whitaker, A.'
'Jeffery, J. W.'

_publ_section_title
;
 The crystal structure of struvite, MgNH4PO4*6H2O
;
_journal_name_full 'Acta Crystallographica, Section B'
_journal_page_first 1429
_journal_page_last 1440
_journal_volume 26
_journal_year 1970
_chemical_compound_source Synthetic
_chemical_formula_sum 'H16 Mg N O10 P'
_chemical_name_mineral Struvite
_space_group_IT_number 31
_space_group_name_Hall 'P 2ac -2'
_space_group_name_H-M_alt 'P m n 21'
_symmetry_space_group_name_H-M 'P m n 21'
_cell_angle_alpha 90
_cell_angle_beta 90
_cell_angle_gamma 90
_cell_formula_units_Z 2
_cell_length_a 6.941
_cell_length_b 6.137
_cell_length_c 11.199
_cell_volume 477.043
_database_code_amcsd 0020109
_exptl_crystal_density_diffrn 1.708
_cod_data_source_file inputs/fixed/downloads/10/10807.cif
_cod_data_source_block 10807
_cod_original_formula_sum 'Mg P O10 N H16'
_cod_database_code 9017294

loop_
_space_group_symop_operation_xyz
x,y,z
1/2+x,-y,1/2+z
-x,y,z
1/2-x,-y,1/2+z

loop_
_atom_site_aniso_label
_atom_site_aniso_U_11
_atom_site_aniso_U_22
_atom_site_aniso_U_33
_atom_site_aniso_U_12
_atom_site_aniso_U_13
_atom_site_aniso_U_23
Mg 0.02075 0.01792 0.01912 0.00000 0.00000 0.00038
P 0.01923 0.01429 0.01544 0.00000 0.00000 -0.00052
O1 0.02912 0.02562 0.01436 0.00000 0.00000 -0.00097
O2 0.02983 0.01599 0.02427 0.00000 0.00000 -0.00077
O3 0.02140 0.02198 0.02383 -0.00524 -0.00126 -0.00752
OW1 0.07239 0.02147 0.02376 0.00000 0.00000 0.01166
OW2 0.02140 0.03471 0.06036 0.00000 0.00000 0.05219
OW3 0.03019 0.03532 0.02275 0.01193 -0.00461 -0.00905
OW4 0.03105 0.02257 0.04327 0.00160 -0.03300 -0.01783
NH4 0.03515 0.02038 0.02357 0.00000 0.00000 0.02221

loop_
_atom_site_label
_atom_site_fract_x
_atom_site_fract_y
_atom_site_fract_z
_atom_site_U_iso_or_equiv
_atom_site_type_symbol
_atom_site_attached_hydrogens
Mg 0.00000 0.37648 0.37185 ? Mg 0
P 0.00000 -0.00661 -0.00052 ? P 0
O1 0.00000 -0.02221 0.86279 ? O 0
O2 0.00000 0.76229 0.05350 ? O 0
O3 0.18165 0.11371 0.04172 ? O 0
OW1 0.00000 0.68219 0.28610 ? O 0
OW2 0.00000 0.08012 0.46451 ? O 0
OW3 0.21797 0.26377 0.26205 ? O 0
OW4 0.21055 0.48534 0.48494 ? O 0
NH4 0.00000 0.36849 0.73063 ? N 0
HN1 0.00000 0.30340 0.75070 0.05066 H 0
HN2 0.00000 0.30340 0.75070 0.05066 H 0
HN3 0.00000 0.30340 0.75070 0.05066 H 0
HN4 0.00000 0.30340 0.75070 0.05066 H 0
H2 0.00000 0.71310 0.22220 0.05066 H 0
H3 0.00000 0.78140 0.31500 0.05066 H 0
H4 0.09890 0.02330 0.49470 0.05066 H 0
H5 0.18830 0.18740 0.20590 0.05066 H 0
H6 0.22420 0.81500 0.79300 0.05066 H 0
H7 0.23480 0.58680 0.49940 0.05066 H 0
H8 0.18460 0.59950 0.00260 0.05066 H 0

loop_
_cod_changelog_entry_id
_cod_changelog_entry_author
_cod_changelog_entry_date
_cod_changelog_entry_text
1
;cod-tools version 3.8.0
Id: cif_guess_AMCSD_atom_types 9581 2023-05-17 12:35:41Z saulius
;
2023-05-23T09:20:21+03:00
;Derived atom types and hydrogen counts
from atom names that follow the AMCSD naming convention
(Wat == water, O-H == hydroxyl).
;

loop_
_cod_related_entry_id
_cod_related_entry_database
_cod_related_entry_code
1 AMCSD 0020109
